data_4315434
loop_
_publ_author_name
'Gaston Pourrieux'
'Florencia Fagalde'
'Isabel Romero'
'Xavier Fontrodona'
'Teodor Parella'
'N\'estor E. Katz'

_publ_section_title
;
 Electron-, Proton-, and Photon-Induced Spectroscopic Changes in
 Chromophore-Quencher Tricarbonyl(2,2'-Bipyridine)rhenium(I) Complexes
 with 4,4'-Azobis(pyridine)
;
_journal_name_full 'Inorganic Chemistry'
_journal_page_first 4084
_journal_page_last 4091
_journal_paper_doi 10.1021/ic901893q
_journal_volume 49
_journal_year 2010
_chemical_formula_moiety 'C23 H16 N6 O3 Re, C F3 O3 S'
_chemical_formula_sum 'C24 H16 F3 N6 O6 Re S'
_chemical_formula_weight 759.69
_chemical_name_systematic
; 
 ? 
;
_space_group_IT_number 15
_symmetry_cell_setting monoclinic
_symmetry_space_group_name_Hall '-C 2yc'
_symmetry_space_group_name_H-M 'C 1 2/c 1'
_atom_sites_solution_hydrogens geom
_atom_sites_solution_primary direct
_atom_sites_solution_secondary difmap
_audit_creation_method SHELXL-97
_cell_angle_alpha 90.00
_cell_angle_beta 124.892(7)
_cell_angle_gamma 90.00
_cell_formula_units_Z 8
_cell_length_a 23.937(11)
_cell_length_b 20.144(10)
_cell_length_c 13.886(6)
_cell_measurement_reflns_used 2431
_cell_measurement_temperature 300(2)
_cell_measurement_theta_max 16.87
_cell_measurement_theta_min 2.23
_cell_volume 5492(4)
_computing_cell_refinement 'BRUKER SMART'
_computing_data_collection 'BRUKER SMART'
_computing_data_reduction 'BRUKER SAINT+'
_computing_structure_refinement 'SHELXL-97 (Sheldrick, 1997)'
_computing_structure_solution 'SHELXS-97 (Sheldrick, 1990)'
_diffrn_ambient_temperature 300(2)
_diffrn_measured_fraction_theta_full 'ACTA 50'
_diffrn_measured_fraction_theta_max 0.908
_diffrn_measurement_device_type ccd
_diffrn_measurement_method 'phi and omega scans'
_diffrn_radiation_monochromator graphite
_diffrn_radiation_source 'fine-focus sealed tube'
_diffrn_radiation_type MoK\a
_diffrn_radiation_wavelength 0.71073
_diffrn_reflns_av_R_equivalents 0.0264
_diffrn_reflns_av_sigmaI/netI 0.0305
_diffrn_reflns_limit_h_max 31
_diffrn_reflns_limit_h_min -31
_diffrn_reflns_limit_k_max 23
_diffrn_reflns_limit_k_min -25
_diffrn_reflns_limit_l_max 18
_diffrn_reflns_limit_l_min -18
_diffrn_reflns_number 17357
_diffrn_reflns_theta_full 'ACTA 50'
_diffrn_reflns_theta_max 28.62
_diffrn_reflns_theta_min 2.70
_exptl_absorpt_coefficient_mu 4.572
_exptl_absorpt_correction_T_max 1.000
_exptl_absorpt_correction_T_min 0.486390
_exptl_absorpt_correction_type empirical
_exptl_absorpt_process_details 'SADABS v2.1 2001 BRUKER'
_exptl_crystal_colour orange
_exptl_crystal_density_diffrn 1.838
_exptl_crystal_density_method 'not measured'
_exptl_crystal_description prism
_exptl_crystal_F_000 2944
_exptl_crystal_size_max 0.4
_exptl_crystal_size_mid 0.3
_exptl_crystal_size_min 0.1
_refine_diff_density_max 0.928
_refine_diff_density_min -0.799
_refine_diff_density_rms 0.087
_refine_ls_extinction_method none
_refine_ls_goodness_of_fit_ref 1.045
_refine_ls_hydrogen_treatment constr
_refine_ls_matrix_type full
_refine_ls_number_parameters 370
_refine_ls_number_reflns 6396
_refine_ls_number_restraints 0
_refine_ls_restrained_S_all 1.045
_refine_ls_R_factor_all 0.0357
_refine_ls_R_factor_gt 0.0266
_refine_ls_shift/su_max 0.001
_refine_ls_shift/su_mean 0.000
_refine_ls_structure_factor_coef Fsqd
_refine_ls_weighting_details 'calc w=1/[\s^2^(Fo^2^)+(0.0367P)^2^+3.5263P] where P=(Fo^2^+2Fc^2^)/3'
_refine_ls_weighting_scheme calc
_refine_ls_wR_factor_gt 0.0662
_refine_ls_wR_factor_ref 0.0698
_reflns_number_gt 5315
_reflns_number_total 6396
_reflns_threshold_expression >2sigma(I)
_cod_data_source_file ic901893q_si_002.cif
_cod_data_source_block katz11g
_cod_database_code 4315434

loop_
_symmetry_equiv_pos_as_xyz
'x, y, z'
'-x, y, -z+1/2'
'x+1/2, y+1/2, z'
'-x+1/2, y+1/2, -z+1/2'
'-x, -y, -z'
'x, -y, z-1/2'
'-x+1/2, -y+1/2, -z'
'x+1/2, -y+1/2, z-1/2'

loop_
_atom_site_label
_atom_site_type_symbol
_atom_site_fract_x
_atom_site_fract_y
_atom_site_fract_z
_atom_site_U_iso_or_equiv
_atom_site_adp_type
_atom_site_occupancy
_atom_site_symmetry_multiplicity
_atom_site_calc_flag
_atom_site_refinement_flags
_atom_site_disorder_assembly
_atom_site_disorder_group
Re1 Re 0.096768(6) 0.191238(6) 0.088024(10) 0.03972(6) Uani 1 1 d . . .
N1 N 0.14345(13) 0.25393(13) 0.0239(2) 0.0417(6) Uani 1 1 d . . .
C1 C 0.16486(19) 0.31623(16) 0.0589(3) 0.0506(8) Uani 1 1 d . . .
H1A H 0.1649 0.3334 0.1211 0.061 Uiso 1 1 calc R . .
O1 O -0.04196(15) 0.25141(16) -0.0968(3) 0.0867(10) Uani 1 1 d . . .
N2 N 0.09894(13) 0.13049(13) -0.0393(2) 0.0413(6) Uani 1 1 d . . .
C2 C 0.18682(18) 0.35584(18) 0.0059(3) 0.0573(9) Uani 1 1 d . . .
H2A H 0.2005 0.3993 0.0313 0.069 Uiso 1 1 calc R . .
O2 O 0.1034(2) 0.28688(18) 0.2665(3) 0.0920(10) Uani 1 1 d . . .
C3 C 0.1884(2) 0.3311(2) -0.0841(3) 0.0572(9) Uani 1 1 d . . .
H3A H 0.2034 0.3573 -0.1203 0.069 Uiso 1 1 calc R . .
N3 N 0.20047(13) 0.15248(13) 0.2186(2) 0.0397(6) Uani 1 1 d . . .
O3 O 0.02903(16) 0.08813(16) 0.1514(3) 0.0827(9) Uani 1 1 d . . .
C4 C 0.16727(17) 0.26631(18) -0.1205(3) 0.0503(8) Uani 1 1 d . . .
H4A H 0.1678 0.2484 -0.1817 0.060 Uiso 1 1 calc R . .
N4 N 0.39879(16) 0.08824(17) 0.4861(3) 0.0609(8) Uani 1 1 d . . .
C5 C 0.14549(15) 0.22855(16) -0.0650(3) 0.0412(7) Uani 1 1 d . . .
N5 N 0.40511(16) 0.02917(16) 0.5023(3) 0.0573(8) Uani 1 1 d . . .
C6 C 0.12259(16) 0.15960(16) -0.0977(3) 0.0424(7) Uani 1 1 d . . .
N6 N 0.60525(17) -0.0372(2) 0.7568(3) 0.0673(9) Uani 1 1 d . . .
C7 C 0.1249(2) 0.1249(2) -0.1815(3) 0.0596(9) Uani 1 1 d . . .
H7A H 0.1400 0.1457 -0.2225 0.071 Uiso 1 1 calc R . .
C8 C 0.1047(2) 0.0595(2) -0.2039(4) 0.0658(11) Uani 1 1 d . . .
H8A H 0.1067 0.0353 -0.2589 0.079 Uiso 1 1 calc R . .
C9 C 0.0818(2) 0.03092(19) -0.1439(3) 0.0588(9) Uani 1 1 d . . .
H9A H 0.0681 -0.0133 -0.1575 0.071 Uiso 1 1 calc R . .
C10 C 0.07888(18) 0.06728(17) -0.0635(3) 0.0501(8) Uani 1 1 d . . .
H10A H 0.0623 0.0472 -0.0243 0.060 Uiso 1 1 calc R . .
C11 C 0.21584(18) 0.08778(17) 0.2290(3) 0.0481(8) Uani 1 1 d . . .
H11A H 0.1821 0.0583 0.1765 0.058 Uiso 1 1 calc R . .
C12 C 0.27900(19) 0.06285(17) 0.3135(3) 0.0528(8) Uani 1 1 d . . .
H12A H 0.2879 0.0176 0.3173 0.063 Uiso 1 1 calc R . .
C13 C 0.32895(18) 0.10636(19) 0.3926(3) 0.0518(8) Uani 1 1 d . . .
C14 C 0.3150(2) 0.17286(19) 0.3819(3) 0.0561(9) Uani 1 1 d . . .
H14A H 0.3484 0.2033 0.4323 0.067 Uiso 1 1 calc R . .
C15 C 0.25049(19) 0.19365(17) 0.2952(3) 0.0492(8) Uani 1 1 d . . .
H15A H 0.2410 0.2388 0.2893 0.059 Uiso 1 1 calc R . .
C16 C 0.47538(17) 0.0110(2) 0.5932(3) 0.0533(9) Uani 1 1 d . . .
C17 C 0.5285(2) 0.0540(2) 0.6591(3) 0.0617(10) Uani 1 1 d . . .
H17A H 0.5218 0.0997 0.6501 0.074 Uiso 1 1 calc R . .
C18 C 0.5931(2) 0.0275(2) 0.7401(3) 0.0665(11) Uani 1 1 d . . .
H18A H 0.6293 0.0567 0.7846 0.080 Uiso 1 1 calc R . .
C19 C 0.5523(2) -0.0771(2) 0.6914(4) 0.0670(11) Uani 1 1 d . . .
H19A H 0.5599 -0.1226 0.7022 0.080 Uiso 1 1 calc R . .
C20 C 0.4878(2) -0.0559(2) 0.6095(3) 0.0610(10) Uani 1 1 d . . .
H20A H 0.4527 -0.0862 0.5654 0.073 Uiso 1 1 calc R . .
C21 C 0.00921(19) 0.22812(18) -0.0277(3) 0.0539(8) Uani 1 1 d . . .
C22 C 0.1016(2) 0.25082(19) 0.2008(3) 0.0565(9) Uani 1 1 d . . .
C23 C 0.05468(19) 0.12710(19) 0.1289(3) 0.0540(8) Uani 1 1 d . . .
S1 S 0.19287(6) 0.11056(5) 0.62988(9) 0.0601(2) Uani 1 1 d . . .
F1 F 0.2268(3) 0.1796(2) 0.5144(4) 0.190(3) Uani 1 1 d . . .
F2 F 0.1272(4) 0.1429(4) 0.4141(4) 0.269(5) Uani 1 1 d . . .
F3 F 0.2038(4) 0.0790(3) 0.4628(7) 0.254(4) Uani 1 1 d . . .
O4 O 0.1784(2) 0.17124(15) 0.6618(4) 0.0950(11) Uani 1 1 d . . .
O5 O 0.14567(18) 0.05804(15) 0.5978(3) 0.0869(10) Uani 1 1 d . . .
O6 O 0.2626(2) 0.0922(2) 0.7108(4) 0.1283(15) Uani 1 1 d . . .
C24 C 0.1875(5) 0.1312(4) 0.4984(6) 0.139(3) Uani 1 1 d . . .

loop_
_atom_site_aniso_label
_atom_site_aniso_U_11
_atom_site_aniso_U_22
_atom_site_aniso_U_33
_atom_site_aniso_U_23
_atom_site_aniso_U_13
_atom_site_aniso_U_12
Re1 0.03563(8) 0.04018(9) 0.04012(8) 0.00668(5) 0.01977(6) 0.00373(5)
N1 0.0350(15) 0.0377(15) 0.0425(13) 0.0081(10) 0.0164(12) 0.0026(12)
C1 0.045(2) 0.041(2) 0.0508(19) 0.0014(13) 0.0192(16) -0.0024(15)
O1 0.0454(18) 0.088(2) 0.089(2) 0.0268(18) 0.0167(16) 0.0195(16)
N2 0.0356(14) 0.0420(15) 0.0359(12) 0.0040(10) 0.0144(11) -0.0003(12)
C2 0.047(2) 0.040(2) 0.070(2) 0.0118(16) 0.0239(18) -0.0024(16)
O2 0.119(3) 0.082(2) 0.093(2) -0.0162(19) 0.071(2) 0.014(2)
C3 0.045(2) 0.061(2) 0.056(2) 0.0208(18) 0.0228(17) 0.0002(18)
N3 0.0385(15) 0.0392(15) 0.0390(13) 0.0069(10) 0.0208(12) 0.0037(12)
O3 0.076(2) 0.086(2) 0.096(2) 0.0276(18) 0.0546(19) -0.0080(17)
C4 0.041(2) 0.058(2) 0.0477(18) 0.0130(15) 0.0229(16) 0.0019(16)
N4 0.054(2) 0.057(2) 0.0626(19) 0.0045(15) 0.0283(16) 0.0045(16)
C5 0.0284(16) 0.0479(19) 0.0372(15) 0.0091(12) 0.0128(13) 0.0046(14)
N5 0.0538(19) 0.058(2) 0.0525(17) 0.0062(14) 0.0259(15) 0.0020(15)
C6 0.0348(17) 0.0467(19) 0.0374(15) 0.0060(12) 0.0157(13) 0.0009(14)
N6 0.045(2) 0.088(3) 0.0619(19) 0.0156(18) 0.0264(16) 0.0132(19)
C7 0.057(2) 0.073(3) 0.053(2) -0.0021(18) 0.0336(19) -0.002(2)
C8 0.072(3) 0.064(3) 0.060(2) -0.0156(18) 0.038(2) -0.003(2)
C9 0.060(2) 0.044(2) 0.057(2) -0.0067(15) 0.0249(19) -0.0021(18)
C10 0.045(2) 0.045(2) 0.0486(17) 0.0039(14) 0.0202(15) -0.0054(16)
C11 0.047(2) 0.0413(19) 0.0463(16) 0.0002(13) 0.0208(15) 0.0017(15)
C12 0.051(2) 0.042(2) 0.0572(19) 0.0076(15) 0.0255(17) 0.0100(16)
C13 0.0412(19) 0.065(2) 0.0436(17) 0.0083(15) 0.0212(15) 0.0070(17)
C14 0.045(2) 0.053(2) 0.055(2) 0.0006(16) 0.0199(17) 0.0004(17)
C15 0.044(2) 0.043(2) 0.0499(18) 0.0041(14) 0.0208(16) 0.0018(15)
C16 0.0380(19) 0.074(3) 0.0450(17) 0.0134(16) 0.0223(15) 0.0098(18)
C17 0.057(2) 0.062(2) 0.059(2) 0.0093(18) 0.0284(19) 0.007(2)
C18 0.044(2) 0.086(3) 0.061(2) 0.003(2) 0.0253(19) -0.005(2)
C19 0.056(3) 0.073(3) 0.067(2) 0.020(2) 0.032(2) 0.016(2)
C20 0.047(2) 0.071(3) 0.057(2) 0.0092(18) 0.0244(18) 0.0002(19)
C21 0.042(2) 0.052(2) 0.058(2) 0.0119(16) 0.0230(17) 0.0030(17)
C22 0.052(2) 0.056(2) 0.061(2) 0.0049(17) 0.0314(19) 0.0079(18)
C23 0.047(2) 0.059(2) 0.0538(19) 0.0113(16) 0.0279(17) 0.0063(18)
S1 0.0774(7) 0.0516(6) 0.0616(5) -0.0040(4) 0.0457(5) -0.0045(5)
F1 0.278(6) 0.214(4) 0.162(4) -0.081(3) 0.174(4) -0.169(4)
F2 0.266(7) 0.337(9) 0.067(2) 0.051(4) 0.015(4) -0.172(7)
F3 0.394(10) 0.272(7) 0.283(7) -0.189(6) 0.304(8) -0.201(7)
O4 0.137(3) 0.0491(17) 0.151(3) -0.0095(19) 0.113(3) -0.010(2)
O5 0.120(3) 0.0664(19) 0.089(2) -0.0151(16) 0.069(2) -0.0361(19)
O6 0.092(3) 0.126(3) 0.119(3) -0.007(3) 0.033(3) 0.019(3)
C24 0.198(8) 0.159(6) 0.097(4) -0.065(4) 0.106(6) -0.122(6)

loop_
_atom_type_symbol
_atom_type_description
_atom_type_scat_dispersion_real
_atom_type_scat_dispersion_imag
_atom_type_scat_source
C C 0.0033 0.0016 'International Tables Vol C Tables 4.2.6.8 and 6.1.1.4'
H H 0.0000 0.0000 'International Tables Vol C Tables 4.2.6.8 and 6.1.1.4'
N N 0.0061 0.0033 'International Tables Vol C Tables 4.2.6.8 and 6.1.1.4'
O O 0.0106 0.0060 'International Tables Vol C Tables 4.2.6.8 and 6.1.1.4'
F F 0.0171 0.0103 'International Tables Vol C Tables 4.2.6.8 and 6.1.1.4'
S S 0.1246 0.1234 'International Tables Vol C Tables 4.2.6.8 and 6.1.1.4'
Re Re -1.0185 7.2310 'International Tables Vol C Tables 4.2.6.8 and 6.1.1.4'

loop_
_geom_angle_atom_site_label_1
_geom_angle_atom_site_label_2
_geom_angle_atom_site_label_3
_geom_angle
_geom_angle_site_symmetry_1
_geom_angle_site_symmetry_3
_geom_angle_publ_flag
C23 Re1 C21 90.10(15) . . ?
C23 Re1 C22 88.65(17) . . ?
C21 Re1 C22 88.19(17) . . ?
C23 Re1 N2 97.04(14) . . ?
C21 Re1 N2 93.41(14) . . ?
C22 Re1 N2 174.08(13) . . ?
C23 Re1 N1 171.87(13) . . ?
C21 Re1 N1 90.18(13) . . ?
C22 Re1 N1 99.48(14) . . ?
N2 Re1 N1 74.83(10) . . ?
C23 Re1 N3 93.03(13) . . ?
C21 Re1 N3 176.86(12) . . ?
C22 Re1 N3 92.09(13) . . ?
N2 Re1 N3 86.01(10) . . ?
N1 Re1 N3 86.69(10) . . ?
C1 N1 C5 118.4(3) . . ?
C1 N1 Re1 125.0(2) . . ?
C5 N1 Re1 116.4(2) . . ?
N1 C1 C2 122.2(4) . . ?
N1 C1 H1A 118.9 . . ?
C2 C1 H1A 118.9 . . ?
C10 N2 C6 118.4(3) . . ?
C10 N2 Re1 124.6(2) . . ?
C6 N2 Re1 117.0(2) . . ?
C3 C2 C1 119.8(4) . . ?
C3 C2 H2A 120.1 . . ?
C1 C2 H2A 120.1 . . ?
C2 C3 C4 118.7(3) . . ?
C2 C3 H3A 120.6 . . ?
C4 C3 H3A 120.6 . . ?
C11 N3 C15 116.8(3) . . ?
C11 N3 Re1 122.8(2) . . ?
C15 N3 Re1 120.4(2) . . ?
C5 C4 C3 119.4(3) . . ?
C5 C4 H4A 120.3 . . ?
C3 C4 H4A 120.3 . . ?
N5 N4 C13 111.8(3) . . ?
N1 C5 C4 121.3(3) . . ?
N1 C5 C6 115.8(3) . . ?
C4 C5 C6 122.8(3) . . ?
N4 N5 C16 111.7(3) . . ?
N2 C6 C7 120.9(3) . . ?
N2 C6 C5 115.7(3) . . ?
C7 C6 C5 123.4(3) . . ?
C19 N6 C18 116.6(4) . . ?
C8 C7 C6 119.6(4) . . ?
C8 C7 H7A 120.2 . . ?
C6 C7 H7A 120.2 . . ?
C9 C8 C7 118.7(3) . . ?
C9 C8 H8A 120.7 . . ?
C7 C8 H8A 120.7 . . ?
C8 C9 C10 120.0(4) . . ?
C8 C9 H9A 120.0 . . ?
C10 C9 H9A 120.0 . . ?
N2 C10 C9 122.4(3) . . ?
N2 C10 H10A 118.8 . . ?
C9 C10 H10A 118.8 . . ?
N3 C11 C12 123.3(3) . . ?
N3 C11 H11A 118.4 . . ?
C12 C11 H11A 118.4 . . ?
C11 C12 C13 118.5(3) . . ?
C11 C12 H12A 120.8 . . ?
C13 C12 H12A 120.8 . . ?
C14 C13 C12 119.3(3) . . ?
C14 C13 N4 115.2(3) . . ?
C12 C13 N4 125.4(3) . . ?
C13 C14 C15 118.5(4) . . ?
C13 C14 H14A 120.8 . . ?
C15 C14 H14A 120.8 . . ?
N3 C15 C14 123.6(3) . . ?
N3 C15 H15A 118.2 . . ?
C14 C15 H15A 118.2 . . ?
C17 C16 C20 118.8(3) . . ?
C17 C16 N5 126.1(4) . . ?
C20 C16 N5 115.0(3) . . ?
C16 C17 C18 118.2(4) . . ?
C16 C17 H17A 120.9 . . ?
C18 C17 H17A 120.9 . . ?
N6 C18 C17 123.2(4) . . ?
N6 C18 H18A 118.4 . . ?
C17 C18 H18A 118.4 . . ?
N6 C19 C20 124.4(4) . . ?
N6 C19 H19A 117.8 . . ?
C20 C19 H19A 117.8 . . ?
C19 C20 C16 118.8(4) . . ?
C19 C20 H20A 120.6 . . ?
C16 C20 H20A 120.6 . . ?
O1 C21 Re1 178.2(3) . . ?
O2 C22 Re1 178.8(4) . . ?
O3 C23 Re1 178.7(4) . . ?
O4 S1 O5 116.7(2) . . ?
O4 S1 O6 111.3(3) . . ?
O5 S1 O6 114.5(3) . . ?
O4 S1 C24 103.3(4) . . ?
O5 S1 C24 105.7(2) . . ?
O6 S1 C24 103.4(4) . . ?
F2 C24 F1 110.9(9) . . ?
F2 C24 F3 103.3(6) . . ?
F1 C24 F3 109.1(7) . . ?
F2 C24 S1 111.4(6) . . ?
F1 C24 S1 112.3(4) . . ?
F3 C24 S1 109.4(7) . . ?

loop_
_geom_bond_atom_site_label_1
_geom_bond_atom_site_label_2
_geom_bond_distance
_geom_bond_site_symmetry_2
_geom_bond_publ_flag
Re1 C23 1.913(4) . ?
Re1 C21 1.917(4) . ?
Re1 C22 1.924(4) . ?
Re1 N2 2.176(3) . ?
Re1 N1 2.185(3) . ?
Re1 N3 2.216(3) . ?
N1 C1 1.337(4) . ?
N1 C5 1.362(4) . ?
C1 C2 1.378(5) . ?
C1 H1A 0.9300 . ?
O1 C21 1.139(4) . ?
N2 C10 1.334(4) . ?
N2 C6 1.359(4) . ?
C2 C3 1.365(6) . ?
C2 H2A 0.9300 . ?
O2 C22 1.147(5) . ?
C3 C4 1.387(6) . ?
C3 H3A 0.9300 . ?
N3 C11 1.339(4) . ?
N3 C15 1.340(4) . ?
O3 C23 1.145(4) . ?
C4 C5 1.380(4) . ?
C4 H4A 0.9300 . ?
N4 N5 1.204(4) . ?
N4 C13 1.460(5) . ?
C5 C6 1.467(5) . ?
N5 C16 1.459(4) . ?
C6 C7 1.385(5) . ?
N6 C19 1.326(5) . ?
N6 C18 1.327(6) . ?
C7 C8 1.378(5) . ?
C7 H7A 0.9300 . ?
C8 C9 1.358(6) . ?
C8 H8A 0.9300 . ?
C9 C10 1.371(5) . ?
C9 H9A 0.9300 . ?
C10 H10A 0.9300 . ?
C11 C12 1.373(5) . ?
C11 H11A 0.9300 . ?
C12 C13 1.379(5) . ?
C12 H12A 0.9300 . ?
C13 C14 1.368(5) . ?
C14 C15 1.371(5) . ?
C14 H14A 0.9300 . ?
C15 H15A 0.9300 . ?
C16 C17 1.370(5) . ?
C16 C20 1.370(5) . ?
C17 C18 1.396(5) . ?
C17 H17A 0.9300 . ?
C18 H18A 0.9300 . ?
C19 C20 1.362(5) . ?
C19 H19A 0.9300 . ?
C20 H20A 0.9300 . ?
S1 O4 1.409(3) . ?
S1 O5 1.421(3) . ?
S1 O6 1.428(4) . ?
S1 C24 1.804(6) . ?
F1 C24 1.284(6) . ?
F2 C24 1.255(11) . ?
F3 C24 1.313(10) . ?

loop_
_geom_torsion_atom_site_label_1
_geom_torsion_atom_site_label_2
_geom_torsion_atom_site_label_3
_geom_torsion_atom_site_label_4
_geom_torsion
_geom_torsion_site_symmetry_1
_geom_torsion_site_symmetry_2
_geom_torsion_site_symmetry_3
_geom_torsion_site_symmetry_4
_geom_torsion_publ_flag
C23 Re1 N1 C1 178.2(8) . . . . ?
C21 Re1 N1 C1 86.3(3) . . . . ?
C22 Re1 N1 C1 -1.9(3) . . . . ?
N2 Re1 N1 C1 179.8(3) . . . . ?
N3 Re1 N1 C1 -93.5(3) . . . . ?
C23 Re1 N1 C5 3.6(10) . . . . ?
C21 Re1 N1 C5 -88.3(2) . . . . ?
C22 Re1 N1 C5 -176.5(2) . . . . ?
N2 Re1 N1 C5 5.2(2) . . . . ?
N3 Re1 N1 C5 92.0(2) . . . . ?
C5 N1 C1 C2 2.0(5) . . . . ?
Re1 N1 C1 C2 -172.5(3) . . . . ?
C23 Re1 N2 C10 -3.8(3) . . . . ?
C21 Re1 N2 C10 -94.3(3) . . . . ?
C22 Re1 N2 C10 160.2(12) . . . . ?
N1 Re1 N2 C10 176.4(3) . . . . ?
N3 Re1 N2 C10 88.8(3) . . . . ?
C23 Re1 N2 C6 176.3(2) . . . . ?
C21 Re1 N2 C6 85.8(2) . . . . ?
C22 Re1 N2 C6 -19.8(13) . . . . ?
N1 Re1 N2 C6 -3.5(2) . . . . ?
N3 Re1 N2 C6 -91.1(2) . . . . ?
N1 C1 C2 C3 -1.3(6) . . . . ?
C1 C2 C3 C4 0.4(5) . . . . ?
C23 Re1 N3 C11 48.2(3) . . . . ?
C21 Re1 N3 C11 -128(2) . . . . ?
C22 Re1 N3 C11 137.0(3) . . . . ?
N2 Re1 N3 C11 -48.6(2) . . . . ?
N1 Re1 N3 C11 -123.7(2) . . . . ?
C23 Re1 N3 C15 -128.7(3) . . . . ?
C21 Re1 N3 C15 55(3) . . . . ?
C22 Re1 N3 C15 -39.9(3) . . . . ?
N2 Re1 N3 C15 134.5(3) . . . . ?
N1 Re1 N3 C15 59.5(3) . . . . ?
C2 C3 C4 C5 -0.2(5) . . . . ?
C1 N1 C5 C4 -1.8(4) . . . . ?
Re1 N1 C5 C4 173.2(2) . . . . ?
C1 N1 C5 C6 178.9(3) . . . . ?
Re1 N1 C5 C6 -6.2(3) . . . . ?
C3 C4 C5 N1 0.9(5) . . . . ?
C3 C4 C5 C6 -179.8(3) . . . . ?
C13 N4 N5 C16 178.2(3) . . . . ?
C10 N2 C6 C7 0.9(5) . . . . ?
Re1 N2 C6 C7 -179.1(3) . . . . ?
C10 N2 C6 C5 -178.5(3) . . . . ?
Re1 N2 C6 C5 1.5(3) . . . . ?
N1 C5 C6 N2 3.1(4) . . . . ?
C4 C5 C6 N2 -176.2(3) . . . . ?
N1 C5 C6 C7 -176.3(3) . . . . ?
C4 C5 C6 C7 4.4(5) . . . . ?
N2 C6 C7 C8 -1.8(5) . . . . ?
C5 C6 C7 C8 177.6(3) . . . . ?
C6 C7 C8 C9 1.1(6) . . . . ?
C7 C8 C9 C10 0.3(6) . . . . ?
C6 N2 C10 C9 0.5(5) . . . . ?
Re1 N2 C10 C9 -179.4(3) . . . . ?
C8 C9 C10 N2 -1.1(6) . . . . ?
C15 N3 C11 C12 0.5(5) . . . . ?
Re1 N3 C11 C12 -176.5(3) . . . . ?
N3 C11 C12 C13 0.9(5) . . . . ?
C11 C12 C13 C14 -2.4(5) . . . . ?
C11 C12 C13 N4 -178.9(3) . . . . ?
N5 N4 C13 C14 169.6(3) . . . . ?
N5 N4 C13 C12 -13.8(5) . . . . ?
C12 C13 C14 C15 2.6(5) . . . . ?
N4 C13 C14 C15 179.4(3) . . . . ?
C11 N3 C15 C14 -0.3(5) . . . . ?
Re1 N3 C15 C14 176.8(3) . . . . ?
C13 C14 C15 N3 -1.3(6) . . . . ?
N4 N5 C16 C17 3.6(5) . . . . ?
N4 N5 C16 C20 -174.6(3) . . . . ?
C20 C16 C17 C18 0.0(5) . . . . ?
N5 C16 C17 C18 -178.1(3) . . . . ?
C19 N6 C18 C17 0.3(6) . . . . ?
C16 C17 C18 N6 -0.5(6) . . . . ?
C18 N6 C19 C20 0.4(6) . . . . ?
N6 C19 C20 C16 -0.8(6) . . . . ?
C17 C16 C20 C19 0.6(6) . . . . ?
N5 C16 C20 C19 178.9(3) . . . . ?
C23 Re1 C21 O1 169(13) . . . . ?
C22 Re1 C21 O1 81(13) . . . . ?
N2 Re1 C21 O1 -94(13) . . . . ?
N1 Re1 C21 O1 -19(13) . . . . ?
N3 Re1 C21 O1 -14(14) . . . . ?
C23 Re1 C22 O2 -98(21) . . . . ?
C21 Re1 C22 O2 -7(21) . . . . ?
N2 Re1 C22 O2 98(21) . . . . ?
N1 Re1 C22 O2 82(21) . . . . ?
N3 Re1 C22 O2 169(100) . . . . ?
C21 Re1 C23 O3 72(16) . . . . ?
C22 Re1 C23 O3 160(16) . . . . ?
N2 Re1 C23 O3 -22(16) . . . . ?
N1 Re1 C23 O3 -20(17) . . . . ?
N3 Re1 C23 O3 -108(16) . . . . ?
O4 S1 C24 F2 -69.9(7) . . . . ?
O5 S1 C24 F2 53.3(8) . . . . ?
O6 S1 C24 F2 174.0(7) . . . . ?
O4 S1 C24 F1 55.2(8) . . . . ?
O5 S1 C24 F1 178.4(7) . . . . ?
O6 S1 C24 F1 -60.9(8) . . . . ?
O4 S1 C24 F3 176.6(6) . . . . ?
O5 S1 C24 F3 -60.3(7) . . . . ?
O6 S1 C24 F3 60.4(7) . . . . ?
